data_7105695
loop_
_publ_author_name
'Zhao Jin'
'Huan-Yu Zhao'
'Xiao-Jun Zhao'
'Qiqn-Rong Fang'
'Jeffrey Long'
'Guang-Shan Zhu'

_publ_section_title
;
A novel 3D metal&#x0096;organic framework (MOF) with 2D rhombic channels:
C14 H9 In N0 O6
;
_journal_name_full Chem.Commun.
_journal_page_first 8612
_journal_paper_doi 10.1039/c0cc01031f
_journal_volume 46
_journal_year 2010
_chemical_formula_sum 'C14 H9 In N0 O6'
_chemical_formula_weight 388.03
_chemical_name_systematic
;
?
;
_space_group_IT_number 70
_symmetry_cell_setting orthorhombic
_symmetry_space_group_name_Hall '-F 2uv 2vw'
_symmetry_space_group_name_H-M 'F d d d :2'
_atom_sites_solution_hydrogens geom
_atom_sites_solution_primary direct
_atom_sites_solution_secondary difmap
_audit_creation_method SHELXL-97
_cell_angle_alpha 90.00
_cell_angle_beta 90.00
_cell_angle_gamma 90.00
_cell_formula_units_Z 32
_cell_length_a 19.2396(9)
_cell_length_b 20.3017(9)
_cell_length_c 46.143(2)
_cell_measurement_reflns_used 5357
_cell_measurement_temperature 298(2)
_cell_measurement_theta_max 28.29
_cell_measurement_theta_min 2.29
_cell_volume 18023.3(14)
_computing_cell_refinement 'Bruker SMART'
_computing_data_collection 'Bruker SMART'
_computing_data_reduction 'Bruker saint'
_computing_molecular_graphics 'Bruker SHELXTL'
_computing_publication_material 'Bruker SHELXTL'
_computing_structure_refinement 'SHELXL-97 (Sheldrick, 1997)'
_computing_structure_solution 'SHELXS-97 (Sheldrick, 1990)'
_diffrn_ambient_temperature 298(2)
_diffrn_detector_area_resol_mean 6.00cm
_diffrn_measured_fraction_theta_full 1.000
_diffrn_measured_fraction_theta_max 1.000
_diffrn_measurement_device_type 'CCD area detector'
_diffrn_measurement_method 'phi and omega scans'
_diffrn_radiation_monochromator graphite
_diffrn_radiation_source 'fine-focus sealed tube'
_diffrn_radiation_type MoK\a
_diffrn_radiation_wavelength 0.71073
_diffrn_reflns_av_R_equivalents 0.0554
_diffrn_reflns_av_sigmaI/netI 0.0372
_diffrn_reflns_limit_h_max 22
_diffrn_reflns_limit_h_min -12
_diffrn_reflns_limit_k_max 24
_diffrn_reflns_limit_k_min -24
_diffrn_reflns_limit_l_max 54
_diffrn_reflns_limit_l_min -54
_diffrn_reflns_number 23211
_diffrn_reflns_theta_full 25.00
_diffrn_reflns_theta_max 25.00
_diffrn_reflns_theta_min 1.52
_diffrn_standards_decay_% 0
_diffrn_standards_interval_count 0
_diffrn_standards_interval_time .
_diffrn_standards_number 0
_exptl_absorpt_coefficient_mu 1.064
_exptl_absorpt_correction_type none
_exptl_crystal_colour colourless
_exptl_crystal_density_diffrn 1.144
_exptl_crystal_density_method 'not measured'
_exptl_crystal_description block
_exptl_crystal_F_000 6080
_exptl_crystal_size_max 0.37
_exptl_crystal_size_mid 0.15
_exptl_crystal_size_min 0.10
_refine_diff_density_max 1.808
_refine_diff_density_min -0.577
_refine_diff_density_rms 0.311
_refine_ls_extinction_method none
_refine_ls_goodness_of_fit_ref 1.000
_refine_ls_hydrogen_treatment none
_refine_ls_matrix_type full
_refine_ls_number_parameters 192
_refine_ls_number_reflns 3980
_refine_ls_number_restraints 0
_refine_ls_restrained_S_all 1.000
_refine_ls_R_factor_all 0.0788
_refine_ls_R_factor_gt 0.0698
_refine_ls_shift/su_max 0.001
_refine_ls_shift/su_mean 0.000
_refine_ls_structure_factor_coef Fsqd
_refine_ls_weighting_details 'calc w=1/[\s^2^(Fo^2^)+(0.1347P)^2^+525.0533P] where P=(Fo^2^+2Fc^2^)/3'
_refine_ls_weighting_scheme calc
_refine_ls_wR_factor_gt 0.2191
_refine_ls_wR_factor_ref 0.2274
_reflns_number_gt 3397
_reflns_number_total 3980
_reflns_threshold_expression >2sigma(I)
_cod_data_source_file C0CC01031F.TXT
_cod_data_source_block JUC-77
_cod_original_cell_volume 18023.4(14)
_cod_original_sg_symbol_H-M Fddd
_cod_database_code 7105695

loop_
_symmetry_equiv_pos_as_xyz
'x, y, z'
'-x+3/4, -y+3/4, z'
'-x+3/4, y, -z+3/4'
'x, -y+3/4, -z+3/4'
'x, y+1/2, z+1/2'
'-x+3/4, -y+5/4, z+1/2'
'-x+3/4, y+1/2, -z+5/4'
'x, -y+5/4, -z+5/4'
'x+1/2, y, z+1/2'
'-x+5/4, -y+3/4, z+1/2'
'-x+5/4, y, -z+5/4'
'x+1/2, -y+3/4, -z+5/4'
'x+1/2, y+1/2, z'
'-x+5/4, -y+5/4, z'
'-x+5/4, y+1/2, -z+3/4'
'x+1/2, -y+5/4, -z+3/4'
'-x, -y, -z'
'x-3/4, y-3/4, -z'
'x-3/4, -y, z-3/4'
'-x, y-3/4, z-3/4'
'-x, -y+1/2, -z+1/2'
'x-3/4, y-1/4, -z+1/2'
'x-3/4, -y+1/2, z-1/4'
'-x, y-1/4, z-1/4'
'-x+1/2, -y, -z+1/2'
'x-1/4, y-3/4, -z+1/2'
'x-1/4, -y, z-1/4'
'-x+1/2, y-3/4, z-1/4'
'-x+1/2, -y+1/2, -z'
'x-1/4, y-1/4, -z'
'x-1/4, -y+1/2, z-3/4'
'-x+1/2, y-1/4, z-3/4'

loop_
_atom_site_label
_atom_site_type_symbol
_atom_site_fract_x
_atom_site_fract_y
_atom_site_fract_z
_atom_site_U_iso_or_equiv
_atom_site_adp_type
_atom_site_occupancy
_atom_site_symmetry_multiplicity
_atom_site_calc_flag
_atom_site_refinement_flags
_atom_site_disorder_assembly
_atom_site_disorder_group
In1 In 1.0000 0.5000 1.0000 0.0382(3) Uani 1 2 d S . .
In2 In 1.1250 0.6250 1.013434(17) 0.0410(3) Uani 1 2 d S . .
C1 C 1.0309(5) 0.6134(4) 0.95769(19) 0.048(2) Uani 1 1 d . . .
C2 C 1.0283(5) 0.6444(5) 0.9278(2) 0.057(2) Uani 1 1 d . . .
C3 C 0.9935(7) 0.6140(6) 0.9055(2) 0.073(3) Uani 1 1 d . . .
H3 H 0.9718 0.5737 0.9086 0.087 Uiso 1 1 calc R . .
C4 C 1.0617(6) 0.7047(6) 0.9234(2) 0.071(3) Uani 1 1 d . . .
H4 H 1.0839 0.7260 0.9387 0.085 Uiso 1 1 calc R . .
C5 C 0.9910(8) 0.6429(8) 0.8786(3) 0.096(5) Uani 1 1 d . . .
H5 H 0.9659 0.6236 0.8637 0.115 Uiso 1 1 calc R . .
C6 C 1.0613(7) 0.7323(7) 0.8961(3) 0.095(5) Uani 1 1 d . . .
H6 H 1.0847 0.7716 0.8927 0.114 Uiso 1 1 calc R . .
C7 C 1.0269(7) 0.7021(8) 0.8742(3) 0.096(5) Uani 1 1 d . . .
C8 C 0.8244(8) 0.7349(8) 1.0853(3) 0.098(5) Uani 1 1 d . . .
C9 C 0.8895(9) 0.7547(9) 1.0870(4) 0.124(7) Uani 1 1 d . . .
H9 H 0.9007 0.7918 1.0979 0.149 Uiso 1 1 calc R . .
C10 C 0.8065(7) 0.6784(8) 1.0703(3) 0.096(4) Uani 1 1 d . . .
H10 H 0.7608 0.6636 1.0701 0.115 Uiso 1 1 calc R . .
C11 C 0.9423(7) 0.7196(6) 1.0725(3) 0.090(4) Uani 1 1 d . . .
H11 H 0.9882 0.7337 1.0734 0.108 Uiso 1 1 calc R . .
C12 C 0.8567(6) 0.6447(6) 1.0560(2) 0.069(3) Uani 1 1 d . . .
H12 H 0.8448 0.6077 1.0452 0.083 Uiso 1 1 calc R . .
C13 C 0.9244(6) 0.6641(5) 1.0572(2) 0.060(3) Uani 1 1 d . . .
C14 C 0.9796(5) 0.6267(4) 1.0404(2) 0.051(2) Uani 1 1 d . . .
O1 O 1.0086(4) 0.5557(3) 0.96034(13) 0.0563(17) Uani 1 1 d . . .
O2 O 1.0543(4) 0.6474(3) 0.97818(14) 0.0576(16) Uani 1 1 d . . .
O3 O 1.0196(6) 0.7296(7) 0.8471(2) 0.139(5) Uani 1 1 d . . .
O4 O 1.0414(4) 0.6446(3) 1.04350(14) 0.0579(17) Uani 1 1 d . . .
O5 O 0.9582(3) 0.5819(3) 1.02431(14) 0.0541(16) Uani 1 1 d . . .
O6 O 1.0998(3) 0.5256(3) 1.01301(13) 0.0496(14) Uani 1 1 d . . .

loop_
_atom_site_aniso_label
_atom_site_aniso_U_11
_atom_site_aniso_U_22
_atom_site_aniso_U_33
_atom_site_aniso_U_23
_atom_site_aniso_U_13
_atom_site_aniso_U_12
In1 0.0469(5) 0.0311(4) 0.0367(5) -0.0022(3) 0.0081(3) -0.0145(3)
In2 0.0448(5) 0.0376(5) 0.0405(5) 0.000 0.000 -0.0161(3)
C1 0.050(5) 0.049(5) 0.046(5) 0.009(4) 0.002(4) -0.014(4)
C2 0.052(5) 0.067(6) 0.051(5) 0.020(4) -0.003(4) -0.023(5)
C3 0.093(8) 0.077(7) 0.048(6) 0.021(5) -0.005(5) -0.029(6)
C4 0.063(6) 0.076(7) 0.073(7) 0.028(6) -0.010(5) -0.029(5)
C5 0.111(11) 0.124(12) 0.054(7) 0.026(7) -0.006(7) -0.046(9)
C6 0.076(8) 0.100(9) 0.110(10) 0.062(8) -0.017(8) -0.044(7)
C7 0.089(9) 0.131(11) 0.069(7) 0.057(8) -0.012(7) -0.039(9)
C8 0.081(9) 0.138(12) 0.075(8) -0.063(8) -0.002(7) 0.028(9)
C9 0.115(13) 0.134(13) 0.125(13) -0.096(12) 0.006(10) 0.011(10)
C10 0.073(8) 0.144(13) 0.070(7) -0.039(8) 0.011(6) 0.013(8)
C11 0.082(8) 0.087(8) 0.102(9) -0.056(8) 0.013(7) -0.012(7)
C12 0.062(6) 0.077(7) 0.069(7) -0.026(6) 0.016(5) -0.010(5)
C13 0.070(6) 0.063(6) 0.049(5) -0.017(4) 0.010(5) -0.010(5)
C14 0.062(6) 0.046(5) 0.046(5) -0.004(4) 0.013(4) -0.005(4)
O1 0.076(4) 0.053(4) 0.041(3) 0.007(3) 0.002(3) -0.026(3)
O2 0.071(4) 0.049(3) 0.053(4) 0.006(3) -0.016(3) -0.014(3)
O3 0.114(8) 0.206(12) 0.097(7) 0.101(8) -0.028(6) -0.071(8)
O4 0.063(4) 0.060(4) 0.051(4) -0.016(3) 0.013(3) -0.018(3)
O5 0.052(4) 0.047(3) 0.064(4) -0.023(3) 0.013(3) -0.008(3)
O6 0.050(3) 0.038(3) 0.061(4) 0.003(3) 0.003(3) -0.016(3)

loop_
_atom_type_symbol
_atom_type_description
_atom_type_scat_dispersion_real
_atom_type_scat_dispersion_imag
_atom_type_scat_source
C C 0.0033 0.0016 'International Tables Vol C Tables 4.2.6.8 and 6.1.1.4'
H H 0.0000 0.0000 'International Tables Vol C Tables 4.2.6.8 and 6.1.1.4'
N N 0.0061 0.0033 'International Tables Vol C Tables 4.2.6.8 and 6.1.1.4'
O O 0.0106 0.0060 'International Tables Vol C Tables 4.2.6.8 and 6.1.1.4'
In In -0.7276 1.3100 'International Tables Vol C Tables 4.2.6.8 and 6.1.1.4'

loop_
_geom_angle_atom_site_label_1
_geom_angle_atom_site_label_2
_geom_angle_atom_site_label_3
_geom_angle
_geom_angle_site_symmetry_1
_geom_angle_site_symmetry_3
_geom_angle_publ_flag
O6 In1 O6 179.997(1) 17_767 . ?
O6 In1 O1 92.5(2) 17_767 17_767 ?
O6 In1 O1 87.5(2) . 17_767 ?
O6 In1 O1 87.5(2) 17_767 . ?
O6 In1 O1 92.5(2) . . ?
O1 In1 O1 180.0(4) 17_767 . ?
O6 In1 O5 89.9(2) 17_767 . ?
O6 In1 O5 90.1(2) . . ?
O1 In1 O5 86.2(3) 17_767 . ?
O1 In1 O5 93.8(3) . . ?
O6 In1 O5 90.1(2) 17_767 17_767 ?
O6 In1 O5 89.9(2) . 17_767 ?
O1 In1 O5 93.8(3) 17_767 17_767 ?
O1 In1 O5 86.2(3) . 17_767 ?
O5 In1 O5 179.999(2) . 17_767 ?
O6 In2 O6 178.9(3) . 14_655 ?
O6 In2 O4 90.6(2) . . ?
O6 In2 O4 90.1(2) 14_655 . ?
O6 In2 O4 90.1(2) . 14_655 ?
O6 In2 O4 90.6(2) 14_655 14_655 ?
O4 In2 O4 100.1(4) . 14_655 ?
O6 In2 O2 86.3(2) . 14_655 ?
O6 In2 O2 92.9(2) 14_655 14_655 ?
O4 In2 O2 170.8(3) . 14_655 ?
O4 In2 O2 88.6(3) 14_655 14_655 ?
O6 In2 O2 92.9(2) . . ?
O6 In2 O2 86.3(2) 14_655 . ?
O4 In2 O2 88.6(3) . . ?
O4 In2 O2 170.8(3) 14_655 . ?
O2 In2 O2 82.8(4) 14_655 . ?
O1 C1 O2 124.3(8) . . ?
O1 C1 C2 117.7(8) . . ?
O2 C1 C2 118.0(8) . . ?
C3 C2 C4 120.5(9) . . ?
C3 C2 C1 120.7(8) . . ?
C4 C2 C1 118.7(9) . . ?
C5 C3 C2 120.1(10) . . ?
C6 C4 C2 119.0(11) . . ?
C3 C5 C7 118.9(12) . . ?
C7 C6 C4 120.2(10) . . ?
C6 C7 O3 123.0(12) . . ?
C6 C7 C5 121.2(10) . . ?
O3 C7 C5 115.6(13) . . ?
C9 C8 C10 121.3(12) . . ?
C9 C8 O3 122.7(13) . 31_566 ?
C10 C8 O3 116.0(14) . 31_566 ?
C8 C9 C11 120.1(12) . . ?
C12 C10 C8 119.0(13) . . ?
C13 C11 C9 118.6(12) . . ?
C10 C12 C13 121.1(11) . . ?
C12 C13 C11 119.7(10) . . ?
C12 C13 C14 120.4(9) . . ?
C11 C13 C14 119.8(10) . . ?
O5 C14 O4 126.5(9) . . ?
O5 C14 C13 115.9(9) . . ?
O4 C14 C13 117.6(8) . . ?
C1 O1 In1 126.8(6) . . ?
C1 O2 In2 132.5(6) . . ?
C7 O3 C8 119.4(11) . 23_665 ?
C14 O4 In2 125.5(6) . . ?
C14 O5 In1 138.5(6) . . ?
In2 O6 In1 117.5(3) . . ?

loop_
_geom_bond_atom_site_label_1
_geom_bond_atom_site_label_2
_geom_bond_distance
_geom_bond_site_symmetry_2
_geom_bond_publ_flag
In1 O6 2.078(6) 17_767 ?
In1 O6 2.078(6) . ?
In1 O1 2.158(6) 17_767 ?
In1 O1 2.158(6) . ?
In1 O5 2.161(6) . ?
In1 O5 2.161(6) 17_767 ?
In2 O6 2.076(5) . ?
In2 O6 2.076(5) 14_655 ?
In2 O4 2.161(6) . ?
In2 O4 2.161(6) 14_655 ?
In2 O2 2.169(6) 14_655 ?
In2 O2 2.169(6) . ?
C1 O1 1.254(10) . ?
C1 O2 1.254(11) . ?
C1 C2 1.515(12) . ?
C2 C3 1.376(15) . ?
C2 C4 1.398(13) . ?
C3 C5 1.372(15) . ?
C4 C6 1.380(16) . ?
C5 C7 1.400(18) . ?
C6 C7 1.36(2) . ?
C7 O3 1.377(14) . ?
C8 C9 1.32(2) . ?
C8 C10 1.383(19) . ?
C8 O3 1.386(15) 31_566 ?
C9 C11 1.408(18) . ?
C10 C12 1.356(15) . ?
C11 C13 1.376(14) . ?
C12 C13 1.361(15) . ?
C13 C14 1.517(13) . ?
C14 O5 1.246(11) . ?
C14 O4 1.250(12) . ?
O3 C8 1.386(15) 23_665 ?
